data_7247046
loop_
_publ_author_name
'Wang, Sen'
'Xie, Fengxia'
'Zhang, Shiwen'
'Liang, Xiaoqiang'
'Gao, Qianhang'
'Chen, Yu'
'Zhang, Feng'
'Wen, Chen'
'Feng, Lei'
'Wan, Chengan'

_publ_section_title
;
 Water-assisted proton conduction regulated by hydrophilic groups in
 metallo-hydrogen-bonded organic frameworks:
 &#x201C;like-attracts-like&#x201D; between hydrophilic groups and water
 molecules
;
_journal_issue 33
_journal_name_full CrystEngComm
_journal_page_first 4701
_journal_page_last 4715
_journal_paper_doi 10.1039/D3CE00438D
_journal_volume 25
_journal_year 2023
_chemical_formula_moiety 'C20 H20 Co N10 O2 S2,2(H2 O)'
_chemical_formula_sum 'C20 H24 Co N10 O4 S2'
_chemical_formula_weight 591.54
_space_group_crystal_system triclinic
_space_group_IT_number 2
_space_group_name_Hall '-P 1'
_space_group_name_H-M_alt 'P -1'
_atom_sites_solution_hydrogens mixed
_audit_creation_method SHELXL-2014
_audit_update_record
;
2023-04-18 deposited with the CCDC.	2023-07-13 downloaded from the CCDC.
;
_cell_angle_alpha 112.963(12)
_cell_angle_beta 102.917(13)
_cell_angle_gamma 95.919(13)
_cell_formula_units_Z 1
_cell_length_a 7.703(7)
_cell_length_b 9.477(9)
_cell_length_c 10.206(10)
_cell_measurement_reflns_used 5503
_cell_measurement_temperature 296(2)
_cell_measurement_theta_max 28.28
_cell_measurement_theta_min 2.269
_cell_volume 653.4(11)
_computing_cell_refinement 'SMART '
_computing_data_collection 'SMART (Brucker, 2008)'
_computing_data_reduction 'SANIT (Brucker, 2008) '
_computing_molecular_graphics 'SHELXTL(Brucker, 2008)'
_computing_publication_material 'SHELXTL(Brucker, 2008)'
_computing_structure_refinement 'SHELXL-2014 (Sheldrick, 2014)'
_computing_structure_solution 'SHELXTL(Brucker, 2008)'
_diffrn_ambient_temperature 296(2)
_diffrn_measured_fraction_theta_full 0.999
_diffrn_measured_fraction_theta_max 0.998
_diffrn_measurement_device_type 'CCD area detector'
_diffrn_measurement_method ' phi and omega scans'
_diffrn_radiation_type MoK\a
_diffrn_radiation_wavelength 0.71073
_diffrn_reflns_av_R_equivalents 0.0240
_diffrn_reflns_av_unetI/netI 0.0243
_diffrn_reflns_Laue_measured_fraction_full 0.999
_diffrn_reflns_Laue_measured_fraction_max 0.998
_diffrn_reflns_limit_h_max 9
_diffrn_reflns_limit_h_min -9
_diffrn_reflns_limit_k_max 11
_diffrn_reflns_limit_k_min -11
_diffrn_reflns_limit_l_max 12
_diffrn_reflns_limit_l_min -12
_diffrn_reflns_number 7731
_diffrn_reflns_point_group_measured_fraction_full 0.999
_diffrn_reflns_point_group_measured_fraction_max 0.998
_diffrn_reflns_theta_full 25.242
_diffrn_reflns_theta_max 25.992
_diffrn_reflns_theta_min 2.263
_exptl_absorpt_coefficient_mu 0.864
_exptl_absorpt_correction_T_max 0.84
_exptl_absorpt_correction_T_min 0.80
_exptl_absorpt_correction_type multi-scan
_exptl_absorpt_process_details SADABS;Bruker,2008
_exptl_crystal_colour orange
_exptl_crystal_density_diffrn 1.503
_exptl_crystal_description block
_exptl_crystal_F_000 305
_exptl_crystal_preparation 'proton conduction'
_exptl_crystal_size_max 0.240
_exptl_crystal_size_mid 0.220
_exptl_crystal_size_min 0.200
_refine_diff_density_max 0.550
_refine_diff_density_min -0.297
_refine_diff_density_rms 0.068
_refine_ls_extinction_method none
_refine_ls_goodness_of_fit_ref 0.978
_refine_ls_hydrogen_treatment constr
_refine_ls_matrix_type full
_refine_ls_number_parameters 169
_refine_ls_number_reflns 2566
_refine_ls_number_restraints 0
_refine_ls_restrained_S_all 0.978
_refine_ls_R_factor_all 0.0343
_refine_ls_R_factor_gt 0.0320
_refine_ls_shift/su_max 0.000
_refine_ls_shift/su_mean 0.000
_refine_ls_structure_factor_coef Fsqd
_refine_ls_weighting_details 'w=1/[\s^2^(Fo^2^)+(0.0629P)^2^+0.2897P] where P=(Fo^2^+2Fc^2^)/3'
_refine_ls_weighting_scheme calc
_refine_ls_wR_factor_gt 0.0944
_refine_ls_wR_factor_ref 0.0977
_reflns_Friedel_coverage 0.000
_reflns_number_gt 2392
_reflns_number_total 2566
_reflns_threshold_expression 'I > 2\s(I)'
_cod_data_source_file d3ce00438d2.cif
_cod_data_source_block Co-2PPA
_cod_depositor_comments 'Adding full bibliography for 7247046--7247047.cif.'
_cod_database_code 7247046
_shelx_space_group_comment
;
The symmetry employed for this shelxl refinement is uniquely defined
by the following loop, which should always be used as a source of
symmetry information in preference to the above space-group names.
They are only intended as comments.
;
_shelx_estimated_absorpt_t_min 0.819
_shelx_estimated_absorpt_t_max 0.846
_shelxl_version_number 2014-3

loop_
_space_group_symop_operation_xyz
'x, y, z'
'-x, -y, -z'

loop_
_atom_site_label
_atom_site_type_symbol
_atom_site_fract_x
_atom_site_fract_y
_atom_site_fract_z
_atom_site_U_iso_or_equiv
_atom_site_adp_type
_atom_site_occupancy
_atom_site_site_symmetry_order
_atom_site_calc_flag
_atom_site_refinement_flags_posn
_atom_site_refinement_flags_adp
_atom_site_refinement_flags_occupancy
_atom_site_disorder_assembly
_atom_site_disorder_group
C1 C 0.7014(3) 0.2157(2) 0.5198(2) 0.0338(4) Uani 1 1 d . . . . .
C2 C 0.9190(3) -0.2340(2) 0.1598(2) 0.0396(5) Uani 1 1 d . . . . .
H2 H 0.9665 -0.3008 0.1982 0.048 Uiso 1 1 calc R U . . .
C3 C 0.8360(2) 0.0018(2) 0.1962(2) 0.0299(4) Uani 1 1 d . . . . .
H3 H 0.8230 0.0988 0.2607 0.036 Uiso 1 1 calc R U . . .
C4 C 0.8650(3) -0.2845(3) 0.0071(3) 0.0478(6) Uani 1 1 d . . . . .
H4 H 0.8745 -0.3839 -0.0551 0.057 Uiso 1 1 calc R U . . .
C5 C 0.7966(3) -0.1857(3) -0.0524(2) 0.0420(5) Uani 1 1 d . . . . .
H5 H 0.7610 -0.2175 -0.1546 0.050 Uiso 1 1 calc R U . . .
C6 C 0.7820(2) -0.0371(2) 0.0441(2) 0.0291(4) Uani 1 1 d . . . . .
C7 C 0.7089(2) 0.0787(2) -0.0070(2) 0.0290(4) Uani 1 1 d . . . . .
C8 C 0.6390(3) 0.0453(2) -0.1564(2) 0.0370(4) Uani 1 1 d . . . . .
H8 H 0.6357 -0.0513 -0.2314 0.044 Uiso 1 1 calc R U . . .
C9 C 0.6381(3) 0.3232(2) 0.0584(2) 0.0388(5) Uani 1 1 d . . . . .
C10 C 0.5744(3) 0.1632(3) -0.1879(2) 0.0402(5) Uani 1 1 d . . . . .
H10 H 0.5304 0.1444 -0.2871 0.048 Uiso 1 1 calc R U . . .
Co1 Co 1.0000 0.0000 0.5000 0.02937(14) Uani 1 2 d S . P . .
N1 N 0.7876(2) 0.1213(2) 0.5154(2) 0.0412(4) Uani 1 1 d . . . . .
N2 N 0.9055(2) -0.09139(19) 0.25561(18) 0.0324(4) Uani 1 1 d . . . . .
N3 N 0.7116(2) 0.2192(2) 0.10125(18) 0.0372(4) Uani 1 1 d . . . . .
N4 N 0.5717(2) 0.3027(2) -0.08386(19) 0.0397(4) Uani 1 1 d . . . . .
N5 N 0.6338(3) 0.4613(2) 0.1675(2) 0.0634(7) Uani 1 1 d . . . . .
H5A H 0.6543 0.4703 0.2553 0.076 Uiso 1 1 d R U . . .
H5B H 0.5826 0.5205 0.1482 0.076 Uiso 1 1 d R U . . .
O1 O 1.1615(2) 0.20256(18) 0.51364(18) 0.0472(4) Uani 1 1 d . . . . .
H1A H 1.2680 0.2135 0.5169 0.057 Uiso 1 1 d R U . . .
H1B H 1.1272 0.2513 0.4671 0.057 Uiso 1 1 d R U . . .
O2 O 0.0316(3) 0.3738(2) 0.3676(2) 0.0775(6) Uani 1 1 d . . . . .
H2A H 0.1194 0.4597 0.3838 0.093 Uiso 1 1 d R U . . .
H2B H -0.0624 0.3362 0.2738 0.093 Uiso 1 1 d R U . . .
S1 S 0.57958(9) 0.34881(8) 0.52326(9) 0.0600(2) Uani 1 1 d . . . . .

loop_
_atom_site_aniso_label
_atom_site_aniso_U_11
_atom_site_aniso_U_22
_atom_site_aniso_U_33
_atom_site_aniso_U_23
_atom_site_aniso_U_13
_atom_site_aniso_U_12
C1 0.0311(10) 0.0386(11) 0.0356(10) 0.0175(9) 0.0117(8) 0.0126(8)
C2 0.0427(11) 0.0326(10) 0.0465(12) 0.0194(9) 0.0100(9) 0.0156(9)
C3 0.0322(9) 0.0275(9) 0.0304(9) 0.0128(8) 0.0076(7) 0.0094(7)
C4 0.0645(15) 0.0339(11) 0.0426(12) 0.0108(9) 0.0156(11) 0.0223(11)
C5 0.0558(13) 0.0379(11) 0.0310(10) 0.0116(9) 0.0126(9) 0.0168(10)
C6 0.0287(9) 0.0303(9) 0.0296(9) 0.0139(8) 0.0087(7) 0.0068(7)
C7 0.0283(9) 0.0321(10) 0.0278(9) 0.0147(8) 0.0078(7) 0.0047(7)
C8 0.0447(11) 0.0377(11) 0.0271(10) 0.0131(8) 0.0082(8) 0.0101(9)
C9 0.0465(12) 0.0316(10) 0.0357(10) 0.0160(9) 0.0038(9) 0.0081(9)
C10 0.0444(11) 0.0507(13) 0.0297(10) 0.0236(9) 0.0068(9) 0.0100(10)
Co1 0.0286(2) 0.0306(2) 0.0325(2) 0.01690(16) 0.00586(15) 0.01322(15)
N1 0.0399(9) 0.0503(11) 0.0396(10) 0.0217(8) 0.0119(8) 0.0240(8)
N2 0.0333(8) 0.0320(8) 0.0341(8) 0.0169(7) 0.0068(7) 0.0110(7)
N3 0.0514(10) 0.0316(9) 0.0275(8) 0.0135(7) 0.0056(7) 0.0136(8)
N4 0.0466(10) 0.0395(10) 0.0374(9) 0.0238(8) 0.0062(8) 0.0097(8)
N5 0.1028(18) 0.0379(11) 0.0402(11) 0.0136(9) 0.0010(11) 0.0318(11)
O1 0.0367(8) 0.0479(9) 0.0615(10) 0.0329(8) 0.0060(7) 0.0061(7)
O2 0.0775(14) 0.0621(12) 0.0792(14) 0.0416(11) -0.0133(11) -0.0097(10)
S1 0.0521(4) 0.0490(4) 0.1022(6) 0.0428(4) 0.0366(4) 0.0320(3)

loop_
_atom_type_symbol
_atom_type_description
_atom_type_scat_dispersion_real
_atom_type_scat_dispersion_imag
_atom_type_scat_source
C C 0.0033 0.0016 'International Tables Vol C Tables 4.2.6.8 and 6.1.1.4'
H H 0.0000 0.0000 'International Tables Vol C Tables 4.2.6.8 and 6.1.1.4'
Co Co 0.3494 0.9721 'International Tables Vol C Tables 4.2.6.8 and 6.1.1.4'
N N 0.0061 0.0033 'International Tables Vol C Tables 4.2.6.8 and 6.1.1.4'
O O 0.0106 0.0060 'International Tables Vol C Tables 4.2.6.8 and 6.1.1.4'
S S 0.1246 0.1234 'International Tables Vol C Tables 4.2.6.8 and 6.1.1.4'

loop_
_geom_angle_atom_site_label_1
_geom_angle_atom_site_label_2
_geom_angle_atom_site_label_3
_geom_angle
_geom_angle_site_symmetry_1
_geom_angle_site_symmetry_3
_geom_angle_publ_flag
N1 C1 S1 179.07(19) . . ?
N2 C2 C4 122.75(19) . . ?
N2 C2 H2 118.6 . . ?
C4 C2 H2 118.6 . . ?
N2 C3 C6 124.46(18) . . ?
N2 C3 H3 117.8 . . ?
C6 C3 H3 117.8 . . ?
C2 C4 C5 119.5(2) . . ?
C2 C4 H4 120.2 . . ?
C5 C4 H4 120.2 . . ?
C4 C5 C6 119.0(2) . . ?
C4 C5 H5 120.5 . . ?
C6 C5 H5 120.5 . . ?
C3 C6 C5 117.28(18) . . ?
C3 C6 C7 118.93(17) . . ?
C5 C6 C7 123.78(18) . . ?
N3 C7 C8 121.11(18) . . ?
N3 C7 C6 116.05(17) . . ?
C8 C7 C6 122.83(18) . . ?
C10 C8 C7 116.72(19) . . ?
C10 C8 H8 121.6 . . ?
C7 C8 H8 121.6 . . ?
N3 C9 N4 125.60(19) . . ?
N3 C9 N5 117.1(2) . . ?
N4 C9 N5 117.30(19) . . ?
N4 C10 C8 123.90(19) . . ?
N4 C10 H10 118.0 . . ?
C8 C10 H10 118.0 . . ?
N1 Co1 N1 180.0 2_756 . ?
N1 Co1 O1 92.53(10) 2_756 . ?
N1 Co1 O1 87.47(10) . . ?
N1 Co1 O1 87.47(10) 2_756 2_756 ?
N1 Co1 O1 92.53(10) . 2_756 ?
O1 Co1 O1 180.0 . 2_756 ?
N1 Co1 N2 90.36(7) 2_756 . ?
N1 Co1 N2 89.64(7) . . ?
O1 Co1 N2 90.36(7) . . ?
O1 Co1 N2 89.64(7) 2_756 . ?
N1 Co1 N2 89.64(7) 2_756 2_756 ?
N1 Co1 N2 90.36(7) . 2_756 ?
O1 Co1 N2 89.64(7) . 2_756 ?
O1 Co1 N2 90.36(7) 2_756 2_756 ?
N2 Co1 N2 180.0 . 2_756 ?
C1 N1 Co1 162.29(18) . . ?
C3 N2 C2 116.98(18) . . ?
C3 N2 Co1 118.47(13) . . ?
C2 N2 Co1 124.50(13) . . ?
C7 N3 C9 117.30(18) . . ?
C10 N4 C9 115.24(18) . . ?
C9 N5 H5A 119.1 . . ?
C9 N5 H5B 120.5 . . ?
H5A N5 H5B 117.3 . . ?
Co1 O1 H1A 125.2 . . ?
Co1 O1 H1B 124.1 . . ?
H1A O1 H1B 100.5 . . ?
H2A O2 H2B 112.9 . . ?

loop_
_geom_bond_atom_site_label_1
_geom_bond_atom_site_label_2
_geom_bond_distance
_geom_bond_site_symmetry_2
_geom_bond_publ_flag
C1 N1 1.161(3) . ?
C1 S1 1.642(2) . ?
C2 N2 1.355(3) . ?
C2 C4 1.385(4) . ?
C2 H2 0.9300 . ?
C3 N2 1.343(3) . ?
C3 C6 1.397(3) . ?
C3 H3 0.9300 . ?
C4 C5 1.388(3) . ?
C4 H4 0.9300 . ?
C5 C6 1.402(3) . ?
C5 H5 0.9300 . ?
C6 C7 1.495(3) . ?
C7 N3 1.353(3) . ?
C7 C8 1.392(3) . ?
C8 C10 1.386(3) . ?
C8 H8 0.9300 . ?
C9 N3 1.350(3) . ?
C9 N4 1.355(3) . ?
C9 N5 1.357(3) . ?
C10 N4 1.340(3) . ?
C10 H10 0.9300 . ?
Co1 N1 2.094(2) 2_756 ?
Co1 N1 2.094(2) . ?
Co1 O1 2.115(2) . ?
Co1 O1 2.115(2) 2_756 ?
Co1 N2 2.208(3) . ?
Co1 N2 2.208(3) 2_756 ?
N5 H5A 0.8420 . ?
N5 H5B 0.7792 . ?
O1 H1A 0.8072 . ?
O1 H1B 0.8051 . ?
O2 H2A 0.9375 . ?
O2 H2B 0.9692 . ?

loop_
_geom_hbond_atom_site_label_D
_geom_hbond_atom_site_label_H
_geom_hbond_atom_site_label_A
_geom_hbond_distance_DH
_geom_hbond_distance_HA
_geom_hbond_distance_DA
_geom_hbond_angle_DHA
_geom_hbond_site_symmetry_A
C3 H3 N1 0.93 2.60 3.128(4) 116.3 .
C3 H3 O2 0.93 2.59 3.267(4) 130.2 1_655
N5 H5B N4 0.78 2.36 3.139(3) 178.7 2_665
O1 H1A S1 0.81 2.58 3.337(3) 157.4 1_655
O1 H1B O2 0.81 1.92 2.722(3) 174.9 1_655
O2 H2A S1 0.94 2.52 3.424(3) 160.7 2_666
O2 H2B N3 0.97 2.02 2.961(3) 164.0 1_455

loop_
_geom_torsion_atom_site_label_1
_geom_torsion_atom_site_label_2
_geom_torsion_atom_site_label_3
_geom_torsion_atom_site_label_4
_geom_torsion
_geom_torsion_site_symmetry_1
_geom_torsion_site_symmetry_2
_geom_torsion_site_symmetry_3
_geom_torsion_site_symmetry_4
_geom_torsion_publ_flag
N2 C2 C4 C5 1.1(4) . . . . ?
C2 C4 C5 C6 -0.7(4) . . . . ?
N2 C3 C6 C5 2.1(3) . . . . ?
N2 C3 C6 C7 -179.23(17) . . . . ?
C4 C5 C6 C3 -0.8(3) . . . . ?
C4 C5 C6 C7 -179.4(2) . . . . ?
C3 C6 C7 N3 4.1(3) . . . . ?
C5 C6 C7 N3 -177.29(19) . . . . ?
C3 C6 C7 C8 -174.90(18) . . . . ?
C5 C6 C7 C8 3.7(3) . . . . ?
N3 C7 C8 C10 0.5(3) . . . . ?
C6 C7 C8 C10 179.51(18) . . . . ?
C7 C8 C10 N4 -1.9(3) . . . . ?
C6 C3 N2 C2 -1.7(3) . . . . ?
C6 C3 N2 Co1 175.74(14) . . . . ?
C4 C2 N2 C3 0.1(3) . . . . ?
C4 C2 N2 Co1 -177.20(17) . . . . ?
C8 C7 N3 C9 2.3(3) . . . . ?
C6 C7 N3 C9 -176.77(18) . . . . ?
N4 C9 N3 C7 -4.3(3) . . . . ?
N5 C9 N3 C7 177.1(2) . . . . ?
C8 C10 N4 C9 0.2(3) . . . . ?
N3 C9 N4 C10 3.0(3) . . . . ?
N5 C9 N4 C10 -178.4(2) . . . . ?
